data_4306265
loop_
_publ_author_name
'Victor I. Ovcharenko'
'Galina V. Romanenko'
'Ksenia Yu. Maryunina'
'Artem S. Bogomyakov'
'Elena V. Gorelik'

_publ_section_title
;
Thermally Induced Magnetic Anomalies in Solvates of the
Bis(hexafluoroacetylacetonate)copper(II) Complex with Pyrazolyl-Substituted
Nitronyl Nitroxide
;
_journal_name_full 'Inorganic Chemistry'
_journal_page_first 9537
_journal_page_last 9552
_journal_paper_doi 10.1021/ic8011074
_journal_volume 47
_journal_year 2008
_chemical_formula_sum 'C26.5 H30.5 Cl0.5 Cu F12 N4 O6'
_chemical_formula_weight 810.31
_chemical_name_systematic
; 
 catena-(bis(m2-4,4,5,5-Tetramethyl-2-
 (1-butylpyrazole-4-yl)-4,5-dihydro-1H-
 imidazol-3-oxide-1-oxyl)-tetrakis(1,
 1,1,5,5,5-hexafluoropentan-2,4-
 dionato)-di-copper(ii)) chloropentane solvate
;
_space_group_IT_number 2
_symmetry_cell_setting triclinic
_symmetry_space_group_name_Hall '-P 1'
_symmetry_space_group_name_H-M 'P -1'
_atom_sites_solution_hydrogens geom
_atom_sites_solution_primary direct
_atom_sites_solution_secondary difmap
_audit_creation_method SHELXL-97
_cell_angle_alpha 98.749(3)
_cell_angle_beta 112.126(2)
_cell_angle_gamma 96.373(3)
_cell_formula_units_Z 2
_cell_length_a 10.8056(18)
_cell_length_b 13.315(2)
_cell_length_c 13.614(2)
_cell_measurement_reflns_used 5114
_cell_measurement_temperature 295(2)
_cell_measurement_theta_max 23.22
_cell_measurement_theta_min 2.36
_cell_volume 1762.8(5)
_computing_cell_refinement 'Bruker SMART'
_computing_data_collection 'Bruker SMART'
_computing_data_reduction 'Bruker SAINT'
_computing_molecular_graphics 'Bruker SHELXTL'
_computing_publication_material 'Bruker SHELXTL'
_computing_structure_refinement 'SHELXL-97 (Sheldrick, 1997)'
_computing_structure_solution 'SHELXS-97 (Sheldrick, 1990)'
_diffrn_ambient_temperature 295(2)
_diffrn_measured_fraction_theta_full 0.993
_diffrn_measured_fraction_theta_max 0.993
_diffrn_measurement_device_type 'CCD area detector'
_diffrn_measurement_method 'phi and omega scans'
_diffrn_radiation_monochromator graphite
_diffrn_radiation_source 'fine-focus sealed tube'
_diffrn_radiation_type MoK\a
_diffrn_radiation_wavelength 0.71073
_diffrn_reflns_av_R_equivalents 0.0266
_diffrn_reflns_av_sigmaI/netI 0.0312
_diffrn_reflns_limit_h_max 11
_diffrn_reflns_limit_h_min -11
_diffrn_reflns_limit_k_max 14
_diffrn_reflns_limit_k_min -14
_diffrn_reflns_limit_l_max 15
_diffrn_reflns_limit_l_min -15
_diffrn_reflns_number 13611
_diffrn_reflns_theta_full 23.29
_diffrn_reflns_theta_max 23.29
_diffrn_reflns_theta_min 1.57
_exptl_absorpt_coefficient_mu 0.764
_exptl_absorpt_correction_type none
_exptl_crystal_density_diffrn 1.527
_exptl_crystal_density_method 'not measured'
_exptl_crystal_F_000 822
_refine_diff_density_max 0.310
_refine_diff_density_min -0.264
_refine_diff_density_rms 0.047
_refine_ls_extinction_coef 0.0107(11)
_refine_ls_extinction_expression Fc^*^=kFc[1+0.001xFc^2^\l^3^/sin(2\q)]^-1/4^
_refine_ls_extinction_method SHELXL
_refine_ls_goodness_of_fit_ref 1.021
_refine_ls_hydrogen_treatment constr
_refine_ls_matrix_type full
_refine_ls_number_parameters 585
_refine_ls_number_reflns 5036
_refine_ls_number_restraints 5
_refine_ls_restrained_S_all 1.021
_refine_ls_R_factor_all 0.0492
_refine_ls_R_factor_gt 0.0398
_refine_ls_shift/su_max 0.018
_refine_ls_shift/su_mean 0.001
_refine_ls_structure_factor_coef Fsqd
_refine_ls_weighting_details 'calc w=1/[\s^2^(Fo^2^)+(0.0645P)^2^+0.7716P] where P=(Fo^2^+2Fc^2^)/3'
_refine_ls_weighting_scheme calc
_refine_ls_wR_factor_gt 0.1085
_refine_ls_wR_factor_ref 0.1159
_reflns_number_gt 4175
_reflns_number_total 5036
_reflns_threshold_expression >2sigma(I)
_cod_data_source_file ic8011074_si_001_65.cif
_cod_data_source_block C5Cl295
_cod_depositor_comments
;
The following automatic conversions were performed:
'_symmetry_cell_setting' value 'Triclinic' changed to 'triclinic'
according to '/home/saulius/struct/CIF-dictionaries/cif_core.dic'
dictionary named 'cif_core.dic' version 2.4.1 from 2010-06-29.

Automatic conversion script
Id: cif_fix_enum 1527 2010-12-29 10:47:43Z saulius 
;
_cod_original_cell_volume 1762.9(5)
_cod_original_formula_sum 'C26.50 H30.50 Cl0.50 Cu F12 N4 O6'
_cod_database_code 4306265

loop_
_symmetry_equiv_pos_as_xyz
'x, y, z'
'-x, -y, -z'

loop_
_atom_site_label
_atom_site_type_symbol
_atom_site_fract_x
_atom_site_fract_y
_atom_site_fract_z
_atom_site_U_iso_or_equiv
_atom_site_adp_type
_atom_site_occupancy
_atom_site_symmetry_multiplicity
_atom_site_calc_flag
_atom_site_refinement_flags
_atom_site_disorder_assembly
_atom_site_disorder_group
Cu1 Cu 0.0000 0.0000 0.0000 0.05075(19) Uani 1 2 d S . .
O1 O 0.1270(2) 0.12783(15) 0.02598(16) 0.0609(5) Uani 1 1 d . . .
C1 C 0.2953(6) 0.2456(3) 0.0167(5) 0.0920(13) Uani 1 1 d . . .
F1 F 0.3529(12) 0.2909(9) 0.1327(9) 0.127(3) Uani 0.50 1 d P . .
F2 F 0.218(2) 0.2966(14) -0.046(2) 0.217(10) Uani 0.50 1 d P . .
F3 F 0.4030(16) 0.2518(13) 0.0001(16) 0.148(8) Uani 0.50 1 d P . .
F1A F 0.346(3) 0.2769(14) 0.0980(12) 0.273(12) Uani 0.50 1 d P . .
F2A F 0.2146(16) 0.3087(9) -0.0028(15) 0.136(7) Uani 0.50 1 d P . .
F3A F 0.367(2) 0.2625(14) -0.0360(15) 0.142(8) Uani 0.50 1 d P . .
C2 C 0.2206(3) 0.1356(2) -0.0057(3) 0.0635(8) Uani 1 1 d . . .
C3 C 0.2626(4) 0.0580(3) -0.0569(3) 0.0719(9) Uani 1 1 d . . .
H3A H 0.3339 0.0754 -0.0773 0.086 Uiso 1 1 calc R . .
C4 C 0.2042(3) -0.0437(2) -0.0791(2) 0.0595(8) Uani 1 1 d . . .
C5 C 0.2565(5) -0.1237(3) -0.1377(4) 0.0845(11) Uani 1 1 d . . .
F4 F 0.242(2) -0.2103(8) -0.1208(19) 0.159(8) Uani 0.50 1 d P . .
F5 F 0.3908(10) -0.0969(10) -0.1042(11) 0.129(4) Uani 0.50 1 d P . .
F6 F 0.211(2) -0.1233(16) -0.2361(8) 0.173(6) Uani 0.50 1 d P . .
F4A F 0.2958(18) -0.1920(12) -0.0799(12) 0.154(8) Uani 0.50 1 d P . .
F5A F 0.341(2) -0.0905(9) -0.1743(16) 0.153(6) Uani 0.50 1 d P . .
F6A F 0.1514(12) -0.1795(11) -0.2272(12) 0.136(5) Uani 0.50 1 d P . .
O2 O 0.1097(2) -0.08132(15) -0.05675(16) 0.0585(5) Uani 1 1 d . . .
Cu2 Cu 0.5000 0.5000 0.5000 0.0599(2) Uani 1 2 d S . .
O3 O 0.4825(2) 0.54745(15) 0.36628(17) 0.0643(6) Uani 1 1 d . . .
C6 C 0.5035(6) 0.5583(4) 0.2044(4) 0.0899(12) Uani 1 1 d . . .
F7 F 0.3692(16) 0.5380(10) 0.1548(11) 0.136(5) Uani 0.50 1 d P . .
F8 F 0.5402(18) 0.6499(5) 0.2140(9) 0.121(5) Uani 0.50 1 d P . .
F9 F 0.528(3) 0.5158(11) 0.1413(11) 0.198(8) Uani 0.50 1 d P . .
F7A F 0.6019(17) 0.6394(12) 0.2195(14) 0.189(8) Uani 0.50 1 d P . .
F8A F 0.395(2) 0.5969(13) 0.1777(14) 0.162(8) Uani 0.50 1 d P . .
F9A F 0.5210(13) 0.4877(9) 0.1199(9) 0.107(3) Uani 0.50 1 d P . .
C7 C 0.5453(4) 0.5200(2) 0.3101(3) 0.0645(8) Uani 1 1 d . . .
C8 C 0.6465(4) 0.4619(3) 0.3329(3) 0.0751(10) Uani 1 1 d . . .
H8A H 0.6842 0.4462 0.2825 0.090 Uiso 1 1 calc R . .
C9 C 0.6936(3) 0.4266(2) 0.4268(3) 0.0592(8) Uani 1 1 d . . .
C10 C 0.8087(4) 0.3652(3) 0.4481(4) 0.0773(10) Uani 1 1 d . . .
F10 F 0.8466(17) 0.3440(13) 0.3700(11) 0.138(6) Uani 0.50 1 d P . .
F11 F 0.7794(19) 0.2811(11) 0.4711(16) 0.127(7) Uani 0.50 1 d P . .
F12 F 0.9175(17) 0.4184(15) 0.5265(15) 0.171(9) Uani 0.50 1 d P . .
F10A F 0.8901(16) 0.3829(16) 0.5481(11) 0.147(8) Uani 0.50 1 d P . .
F11A F 0.762(2) 0.2679(11) 0.4240(16) 0.151(8) Uani 0.50 1 d P . .
F12A F 0.8764(14) 0.3814(13) 0.3896(15) 0.134(6) Uani 0.50 1 d P . .
O4 O 0.6528(2) 0.43642(15) 0.50197(17) 0.0600(5) Uani 1 1 d . . .
O01 O 0.0951(2) -0.01666(16) 0.17917(17) 0.0655(6) Uani 1 1 d . . .
N1 N 0.2201(3) -0.02480(18) 0.23134(19) 0.0565(6) Uani 1 1 d . . .
C01 C 0.2599(4) -0.1268(2) 0.2478(2) 0.0623(8) Uani 1 1 d . . .
C02 C 0.2135(4) -0.1556(3) 0.3339(3) 0.0886(11) Uani 1 1 d . . .
H02A H 0.1161 -0.1723 0.3042 0.133 Uiso 1 1 calc R . .
H02B H 0.2447 -0.0983 0.3948 0.133 Uiso 1 1 calc R . .
H02C H 0.2505 -0.2143 0.3572 0.133 Uiso 1 1 calc R . .
C03 C 0.1892(4) -0.2079(2) 0.1436(3) 0.0814(11) Uani 1 1 d . . .
H03A H 0.0932 -0.2208 0.1255 0.122 Uiso 1 1 calc R . .
H03B H 0.2237 -0.2707 0.1532 0.122 Uiso 1 1 calc R . .
H03C H 0.2060 -0.1836 0.0860 0.122 Uiso 1 1 calc R . .
C04 C 0.4147(3) -0.0969(2) 0.2878(3) 0.0618(8) Uani 1 1 d . . .
C05 C 0.4972(4) -0.1482(3) 0.3765(3) 0.0872(11) Uani 1 1 d . . .
H05A H 0.5923 -0.1258 0.3951 0.131 Uiso 1 1 calc R . .
H05B H 0.4739 -0.2219 0.3513 0.131 Uiso 1 1 calc R . .
H05C H 0.4776 -0.1294 0.4393 0.131 Uiso 1 1 calc R . .
C06 C 0.4663(4) -0.1044(3) 0.1979(3) 0.0811(10) Uani 1 1 d . . .
H06A H 0.5636 -0.0854 0.2290 0.122 Uiso 1 1 calc R . .
H06B H 0.4280 -0.0584 0.1514 0.122 Uiso 1 1 calc R . .
H06C H 0.4398 -0.1740 0.1563 0.122 Uiso 1 1 calc R . .
N2 N 0.4353(3) 0.01602(19) 0.3333(2) 0.0591(6) Uani 1 1 d . . .
O02 O 0.5516(2) 0.06998(18) 0.3928(2) 0.0760(7) Uani 1 1 d . . .
C07 C 0.3202(3) 0.0537(2) 0.2919(2) 0.0523(7) Uani 1 1 d . . .
C08 C 0.3079(3) 0.1598(2) 0.3122(2) 0.0517(7) Uani 1 1 d . . .
C09 C 0.4082(3) 0.2446(2) 0.3794(2) 0.0581(7) Uani 1 1 d . . .
H09A H 0.4986 0.2408 0.4179 0.070 Uiso 1 1 calc R . .
N3 N 0.3587(3) 0.33075(19) 0.3814(2) 0.0606(6) Uani 1 1 d . . .
N4 N 0.2251(3) 0.30187(19) 0.3142(2) 0.0652(7) Uani 1 1 d . . .
C041 C 0.1370(4) 0.3784(3) 0.2949(3) 0.0900(12) Uani 1 1 d . . .
H04A H 0.0650 0.3600 0.3187 0.108 Uiso 1 1 calc R . .
H04B H 0.1895 0.4449 0.3396 0.108 Uiso 1 1 calc R . .
C042 C 0.0774(7) 0.3894(5) 0.1870(5) 0.158(3) Uani 1 1 d . . .
H04C H 0.0146 0.3263 0.1427 0.190 Uiso 1 1 calc R . .
H04D H 0.1475 0.4008 0.1595 0.190 Uiso 1 1 calc R . .
C043 C -0.0025(10) 0.4850(8) 0.1781(7) 0.234(5) Uani 1 1 d . . .
H04E H -0.0013 0.5133 0.2486 0.281 Uiso 1 1 calc R . .
H04Y H 0.0433 0.5390 0.1566 0.281 Uiso 1 1 calc R . .
C044 C -0.1118(14) 0.4599(11) 0.1167(12) 0.304(7) Uiso 1 1 d . . .
H04F H -0.1559 0.5187 0.1106 0.456 Uiso 1 1 calc R . .
H04G H -0.1588 0.4095 0.1402 0.456 Uiso 1 1 calc R . .
H04H H -0.1132 0.4301 0.0474 0.456 Uiso 1 1 calc R . .
C010 C 0.1922(3) 0.2017(2) 0.2727(2) 0.0624(8) Uani 1 1 d . . .
H01A H 0.1063 0.1656 0.2252 0.075 Uiso 1 1 calc R . .
Cl1S Cl -0.1500(7) -0.2353(7) 0.4691(7) 0.248(3) Uani 0.50 1 d PD . 1
C1S C -0.072(4) -0.108(2) 0.527(2) 0.258(14) Uani 0.50 1 d PD . 1
H1SA H 0.0034 -0.1004 0.5955 0.309 Uiso 0.50 1 d PR . 1
H1SB H -0.1423 -0.0753 0.5393 0.309 Uiso 0.50 1 d PR . 1
C2S C -0.094(3) -0.061(4) 0.428(3) 0.42(6) Uani 0.50 1 d PD . 1
H2SA H -0.1714 -0.0506 0.3681 0.502 Uiso 0.50 1 d PR . 1
H2SB H -0.0426 -0.1031 0.3999 0.502 Uiso 0.50 1 d PR . 1
C3S C 0.021(4) 0.032(2) 0.494(3) 0.249(18) Uani 0.50 1 d PD . 1
H3SA H 0.1165 0.0259 0.5136 0.299 Uiso 0.50 1 d PR . 1
H3SB H 0.0068 0.0477 0.5605 0.299 Uiso 0.50 1 d PR . 1
C4S C 0.052(3) 0.147(2) 0.535(2) 0.35(3) Uani 0.50 1 d PD . 1
H4SA H -0.0425 0.1552 0.5107 0.419 Uiso 0.50 1 d PR . 1
H4SB H 0.0839 0.1435 0.4772 0.419 Uiso 0.50 1 d PR . 1
C5S C 0.147(2) 0.196(3) 0.650(2) 0.30(2) Uani 0.50 1 d PD . 1
H5SA H 0.1496 0.2646 0.6347 0.453 Uiso 0.50 1 d PR . 1
H5SB H 0.1133 0.1929 0.7065 0.453 Uiso 0.50 1 d PR . 1
H5SC H 0.2388 0.1813 0.6733 0.453 Uiso 0.50 1 d PR . 1

loop_
_atom_site_aniso_label
_atom_site_aniso_U_11
_atom_site_aniso_U_22
_atom_site_aniso_U_33
_atom_site_aniso_U_23
_atom_site_aniso_U_13
_atom_site_aniso_U_12
Cu1 0.0455(3) 0.0451(3) 0.0583(3) 0.0007(2) 0.0222(2) 0.0035(2)
O1 0.0587(13) 0.0545(12) 0.0658(13) 0.0007(10) 0.0281(11) 0.0010(10)
C1 0.104(4) 0.065(3) 0.114(4) -0.002(3) 0.064(3) -0.004(3)
F1 0.181(7) 0.088(4) 0.064(6) -0.037(4) 0.042(4) -0.067(5)
F2 0.204(18) 0.129(12) 0.28(2) 0.135(13) 0.029(12) 0.014(10)
F3 0.105(6) 0.071(5) 0.29(2) 0.017(9) 0.118(9) -0.017(4)
F1A 0.45(2) 0.173(11) 0.099(10) -0.087(7) 0.129(11) -0.223(13)
F2A 0.141(10) 0.048(4) 0.245(19) 0.017(6) 0.114(13) 0.009(5)
F3A 0.23(2) 0.088(7) 0.172(9) 0.021(6) 0.158(12) -0.013(9)
C2 0.063(2) 0.0566(19) 0.068(2) 0.0076(15) 0.0286(17) -0.0004(16)
C3 0.071(2) 0.065(2) 0.091(2) 0.0070(18) 0.0522(19) 0.0035(17)
C4 0.0568(19) 0.063(2) 0.0590(18) 0.0085(15) 0.0253(15) 0.0109(16)
C5 0.090(3) 0.074(3) 0.098(4) 0.003(2) 0.054(3) 0.012(2)
F4 0.239(16) 0.050(4) 0.27(2) 0.017(8) 0.206(17) 0.019(6)
F5 0.090(5) 0.122(7) 0.187(10) -0.005(8) 0.081(6) 0.035(4)
F6 0.225(17) 0.225(17) 0.080(6) 0.001(8) 0.061(9) 0.120(13)
F4A 0.231(15) 0.151(14) 0.133(6) 0.054(7) 0.092(7) 0.144(13)
F5A 0.204(15) 0.097(5) 0.230(16) -0.001(10) 0.189(14) 0.000(10)
F6A 0.133(7) 0.134(8) 0.122(9) -0.050(7) 0.063(6) 0.009(6)
O2 0.0558(12) 0.0529(12) 0.0655(13) 0.0069(10) 0.0258(10) 0.0073(10)
Cu2 0.0742(4) 0.0591(3) 0.0642(4) 0.0151(3) 0.0423(3) 0.0267(3)
O3 0.0855(15) 0.0542(12) 0.0680(13) 0.0139(10) 0.0438(12) 0.0223(11)
C6 0.140(5) 0.071(3) 0.086(3) 0.023(2) 0.068(3) 0.035(3)
F7 0.132(7) 0.182(12) 0.100(6) 0.078(8) 0.032(5) 0.039(9)
F8 0.229(15) 0.043(4) 0.107(5) 0.021(3) 0.083(8) 0.019(5)
F9 0.46(2) 0.118(9) 0.091(7) 0.035(6) 0.157(10) 0.170(11)
F7A 0.185(11) 0.209(15) 0.187(10) 0.127(10) 0.072(7) -0.020(8)
F8A 0.24(2) 0.198(15) 0.140(10) 0.112(11) 0.118(12) 0.152(17)
F9A 0.202(7) 0.079(5) 0.061(4) -0.003(3) 0.075(4) 0.048(5)
C7 0.092(2) 0.0468(17) 0.066(2) 0.0097(15) 0.0451(19) 0.0107(17)
C8 0.107(3) 0.065(2) 0.084(2) 0.0164(18) 0.068(2) 0.029(2)
C9 0.067(2) 0.0420(16) 0.074(2) -0.0001(14) 0.0407(17) 0.0067(14)
C10 0.079(3) 0.073(3) 0.094(3) 0.007(2) 0.051(3) 0.024(2)
F10 0.229(15) 0.145(12) 0.134(7) 0.059(6) 0.139(8) 0.127(11)
F11 0.122(11) 0.116(13) 0.222(15) 0.115(13) 0.111(11) 0.077(11)
F12 0.065(4) 0.147(9) 0.23(2) -0.076(11) 0.028(9) 0.019(5)
F10A 0.114(13) 0.23(2) 0.097(6) 0.016(10) 0.032(7) 0.103(14)
F11A 0.124(7) 0.059(6) 0.277(19) -0.005(9) 0.098(11) 0.030(5)
F12A 0.108(5) 0.141(12) 0.229(15) 0.072(10) 0.128(8) 0.060(6)
O4 0.0673(13) 0.0539(12) 0.0644(12) 0.0028(10) 0.0352(11) 0.0152(10)
O01 0.0587(14) 0.0578(13) 0.0711(14) 0.0036(10) 0.0210(11) 0.0075(10)
N1 0.0579(16) 0.0482(14) 0.0590(15) 0.0057(11) 0.0208(12) 0.0093(12)
C01 0.086(2) 0.0405(16) 0.0624(19) 0.0108(14) 0.0311(17) 0.0133(15)
C02 0.108(3) 0.076(2) 0.091(3) 0.025(2) 0.051(2) 0.006(2)
C03 0.105(3) 0.0472(18) 0.080(2) 0.0068(17) 0.027(2) 0.0141(18)
C04 0.080(2) 0.0486(17) 0.0620(18) 0.0140(14) 0.0297(16) 0.0226(16)
C05 0.113(3) 0.075(2) 0.080(2) 0.0266(19) 0.033(2) 0.046(2)
C06 0.107(3) 0.069(2) 0.085(2) 0.0169(19) 0.052(2) 0.029(2)
N2 0.0613(17) 0.0510(14) 0.0613(15) 0.0088(12) 0.0205(13) 0.0137(13)
O02 0.0601(14) 0.0684(15) 0.0829(15) 0.0060(12) 0.0133(12) 0.0151(12)
C07 0.0563(18) 0.0463(16) 0.0527(16) 0.0078(13) 0.0209(14) 0.0101(14)
C08 0.0550(17) 0.0461(16) 0.0528(16) 0.0065(13) 0.0211(13) 0.0112(14)
C09 0.0590(18) 0.0466(17) 0.0648(18) 0.0139(14) 0.0193(15) 0.0113(14)
N3 0.0650(17) 0.0462(14) 0.0637(16) 0.0064(12) 0.0200(13) 0.0109(12)
N4 0.0672(18) 0.0538(16) 0.0632(16) -0.0022(12) 0.0168(13) 0.0205(13)
C041 0.085(3) 0.074(2) 0.093(3) -0.007(2) 0.019(2) 0.042(2)
C042 0.204(6) 0.166(6) 0.131(5) 0.062(4) 0.057(4) 0.137(5)
C043 0.246(10) 0.301(12) 0.144(6) 0.067(7) 0.020(6) 0.185(10)
C010 0.0602(19) 0.0511(18) 0.0610(18) -0.0099(14) 0.0168(15) 0.0079(14)
Cl1S 0.201(5) 0.316(9) 0.280(7) 0.109(7) 0.120(5) 0.106(6)
C1S 0.22(3) 0.32(4) 0.22(3) 0.01(3) 0.10(2) -0.02(3)
C2S 0.14(3) 0.85(17) 0.34(6) 0.30(8) 0.10(4) 0.16(6)
C3S 0.21(4) 0.27(4) 0.41(5) 0.22(4) 0.19(4) 0.14(3)
C4S 0.38(6) 0.48(7) 0.54(7) 0.38(6) 0.39(6) 0.35(6)
C5S 0.096(13) 0.50(5) 0.24(3) -0.04(3) 0.061(15) -0.003(19)

loop_
_atom_type_symbol
_atom_type_description
_atom_type_scat_dispersion_real
_atom_type_scat_dispersion_imag
_atom_type_scat_source
C C 0.0033 0.0016 'International Tables Vol C Tables 4.2.6.8 and 6.1.1.4'
H H 0.0000 0.0000 'International Tables Vol C Tables 4.2.6.8 and 6.1.1.4'
N N 0.0061 0.0033 'International Tables Vol C Tables 4.2.6.8 and 6.1.1.4'
O O 0.0106 0.0060 'International Tables Vol C Tables 4.2.6.8 and 6.1.1.4'
F F 0.0171 0.0103 'International Tables Vol C Tables 4.2.6.8 and 6.1.1.4'
Cl Cl 0.1484 0.1585 'International Tables Vol C Tables 4.2.6.8 and 6.1.1.4'
Cu Cu 0.3201 1.2651 'International Tables Vol C Tables 4.2.6.8 and 6.1.1.4'

loop_
_geom_angle_atom_site_label_1
_geom_angle_atom_site_label_2
_geom_angle_atom_site_label_3
_geom_angle
_geom_angle_site_symmetry_1
_geom_angle_site_symmetry_3
_geom_angle_publ_flag
O1 Cu1 O1 180.0 . 2 ?
O1 Cu1 O2 89.27(8) . 2 ?
O1 Cu1 O2 90.73(8) 2 2 ?
O1 Cu1 O2 90.73(8) . . ?
O1 Cu1 O2 89.27(8) 2 . ?
O2 Cu1 O2 180.0 2 . ?
O1 Cu1 O01 93.55(8) . . ?
O1 Cu1 O01 86.44(8) 2 . ?
O2 Cu1 O01 81.37(8) 2 . ?
O2 Cu1 O01 98.63(8) . . ?
O1 Cu1 O01 86.45(8) . 2 ?
O1 Cu1 O01 93.56(8) 2 2 ?
O2 Cu1 O01 98.63(8) 2 2 ?
O2 Cu1 O01 81.37(8) . 2 ?
O01 Cu1 O01 180.0 . 2 ?
C2 O1 Cu1 125.2(2) . . ?
F1A C1 F3 93.1(17) . . ?
F1A C1 F2A 96.3(18) . . ?
F3 C1 F2A 124.9(11) . . ?
F1A C1 F3A 112.1(14) . . ?
F3 C1 F3A 25.1(16) . . ?
F2A C1 F3A 104.7(12) . . ?
F1A C1 F2 120.1(16) . . ?
F3 C1 F2 106.5(13) . . ?
F2A C1 F2 27.5(16) . . ?
F3A C1 F2 82.5(14) . . ?
F1A C1 F1 6.5(19) . . ?
F3 C1 F1 99.5(10) . . ?
F2A C1 F1 91.6(9) . . ?
F3A C1 F1 117.9(11) . . ?
F2 C1 F1 116.6(15) . . ?
F1A C1 C2 112.6(11) . . ?
F3 C1 C2 113.9(9) . . ?
F2A C1 C2 111.8(7) . . ?
F3A C1 C2 117.0(9) . . ?
F2 C1 C2 109.5(10) . . ?
F1 C1 C2 110.6(6) . . ?
F2A F2 C1 74(3) . . ?
F2A F2 F3A 114(4) . . ?
C1 F2 F3A 48.2(9) . . ?
F3A F3 C1 78(3) . . ?
F3A F3 F1A 107(4) . . ?
C1 F3 F1A 37.9(10) . . ?
C1 F1A F3 49.0(10) . . ?
C1 F1A F2A 47.1(13) . . ?
F3 F1A F2A 82.9(11) . . ?
F2 F2A C1 78(3) . . ?
F2 F2A F1A 111(3) . . ?
C1 F2A F1A 36.6(8) . . ?
F3 F3A C1 77(2) . . ?
F3 F3A F2 124(3) . . ?
C1 F3A F2 49.2(9) . . ?
O1 C2 C3 127.9(3) . . ?
O1 C2 C1 114.1(3) . . ?
C3 C2 C1 118.0(3) . . ?
O1 C2 Cu1 34.06(13) . . ?
C3 C2 Cu1 93.9(2) . . ?
C1 C2 Cu1 148.0(3) . . ?
C4 C3 C2 122.8(3) . . ?
C4 C3 Cu1 61.72(18) . . ?
C2 C3 Cu1 61.17(18) . . ?
O2 C4 C3 127.6(3) . . ?
O2 C4 C5 113.6(3) . . ?
C3 C4 C5 118.8(3) . . ?
O2 C4 Cu1 34.37(14) . . ?
C3 C4 Cu1 93.5(2) . . ?
C5 C4 Cu1 147.3(2) . . ?
F4 C5 F6 112.3(11) . . ?
F4 C5 F5A 123.9(9) . . ?
F6 C5 F5A 63.1(9) . . ?
F4 C5 F4A 28.7(12) . . ?
F6 C5 F4A 135.2(10) . . ?
F5A C5 F4A 113.3(11) . . ?
F4 C5 F5 103.4(11) . . ?
F6 C5 F5 104.2(10) . . ?
F5A C5 F5 41.6(8) . . ?
F4A C5 F5 80.1(10) . . ?
F4 C5 F6A 74.6(10) . . ?
F6 C5 F6A 44.5(9) . . ?
F5A C5 F6A 103.3(9) . . ?
F4A C5 F6A 103.0(9) . . ?
F5 C5 F6A 137.4(7) . . ?
F4 C5 C4 116.0(7) . . ?
F6 C5 C4 110.3(6) . . ?
F5A C5 C4 117.1(6) . . ?
F4A C5 C4 109.8(8) . . ?
F5 C5 C4 109.7(6) . . ?
F6A C5 C4 108.9(6) . . ?
F4A F4 C5 82.8(18) . . ?
F4A F4 F6A 139(2) . . ?
C5 F4 F6A 56.6(8) . . ?
F5A F5 C5 65.0(11) . . ?
F5A F5 F4A 105.8(15) . . ?
C5 F5 F4A 49.0(6) . . ?
F6A F6 C5 73.5(14) . . ?
F6A F6 F5A 126(2) . . ?
C5 F6 F5A 59.2(7) . . ?
F4 F4A C5 68.5(18) . . ?
F4 F4A F5 111(2) . . ?
C5 F4A F5 50.9(7) . . ?
F5 F5A C5 73.3(11) . . ?
F5 F5A F6 130.2(17) . . ?
C5 F5A F6 57.7(7) . . ?
F6 F6A C5 62.0(10) . . ?
F6 F6A F4 104.4(15) . . ?
C5 F6A F4 48.8(7) . . ?
C4 O2 Cu1 124.7(2) . . ?
O4 Cu2 O4 180.00(6) . 2_666 ?
O4 Cu2 O3 92.00(9) . . ?
O4 Cu2 O3 88.00(9) 2_666 . ?
O4 Cu2 O3 88.00(9) . 2_666 ?
O4 Cu2 O3 92.00(9) 2_666 2_666 ?
O3 Cu2 O3 180.00(14) . 2_666 ?
O4 Cu2 N3 95.14(9) . 2_666 ?
O4 Cu2 N3 84.86(9) 2_666 2_666 ?
O3 Cu2 N3 92.70(9) . 2_666 ?
O3 Cu2 N3 87.30(9) 2_666 2_666 ?
O4 Cu2 N3 84.86(9) . . ?
O4 Cu2 N3 95.14(9) 2_666 . ?
O3 Cu2 N3 87.30(9) . . ?
O3 Cu2 N3 92.70(9) 2_666 . ?
N3 Cu2 N3 180.00(12) 2_666 . ?
C7 O3 Cu2 123.9(2) . . ?
F9 C6 F8 108.7(11) . . ?
F9 C6 F8A 119.4(13) . . ?
F8 C6 F8A 74.2(10) . . ?
F9 C6 F7 99.2(15) . . ?
F8 C6 F7 107.5(9) . . ?
F8A C6 F7 34.6(9) . . ?
F9 C6 F7A 89.6(13) . . ?
F8 C6 F7A 29.7(10) . . ?
F8A C6 F7A 103.4(10) . . ?
F7 C6 F7A 134.6(9) . . ?
F9 C6 F9A 9.1(15) . . ?
F8 C6 F9A 117.5(8) . . ?
F8A C6 F9A 117.6(12) . . ?
F7 C6 F9A 93.4(9) . . ?
F7A C6 F9A 98.7(9) . . ?
F9 C6 C7 115.9(9) . . ?
F8 C6 C7 115.2(7) . . ?
F8A C6 C7 115.9(8) . . ?
F7 C6 C7 108.8(8) . . ?
F7A C6 C7 106.8(8) . . ?
F9A C6 C7 111.8(6) . . ?
F8A F7 C6 70(2) . . ?
F7A F8 C6 87.5(17) . . ?
F7A F8 F8A 141.0(19) . . ?
C6 F8 F8A 55.0(7) . . ?
C6 F9 F7A 51.6(8) . . ?
F8 F7A C6 62.8(16) . . ?
F8 F7A F9 91(2) . . ?
C6 F7A F9 38.8(8) . . ?
F7 F8A C6 76(2) . . ?
F7 F8A F8 124(3) . . ?
C6 F8A F8 50.8(9) . . ?
O3 C7 C8 128.1(3) . . ?
O3 C7 C6 114.0(3) . . ?
C8 C7 C6 118.0(3) . . ?
O3 C7 Cu2 34.92(14) . . ?
C8 C7 Cu2 93.3(2) . . ?
C6 C7 Cu2 148.6(3) . . ?
C9 C8 C7 122.3(3) . . ?
C9 C8 Cu2 60.93(17) . . ?
C7 C8 Cu2 61.55(18) . . ?
O4 C9 C8 128.2(3) . . ?
O4 C9 C10 112.3(3) . . ?
C8 C9 C10 119.5(3) . . ?
O4 C9 Cu2 34.03(14) . . ?
C8 C9 Cu2 94.2(2) . . ?
C10 C9 Cu2 146.2(2) . . ?
F11 C10 F10A 79.8(13) . . ?
F11 C10 F11A 26.9(13) . . ?
F10A C10 F11A 104.4(12) . . ?
F11 C10 F10 106.3(11) . . ?
F10A C10 F10 123.2(11) . . ?
F11A C10 F10 83.7(11) . . ?
F11 C10 F12 109.0(12) . . ?
F10A C10 F12 31.1(13) . . ?
F11A C10 F12 129.8(14) . . ?
F10 C10 F12 103.4(11) . . ?
F11 C10 F12A 126.1(10) . . ?
F10A C10 F12A 109.7(11) . . ?
F11A C10 F12A 106.6(11) . . ?
F10 C10 F12A 23.8(13) . . ?
F12 C10 F12A 83.6(11) . . ?
F11 C10 C9 112.1(9) . . ?
F10A C10 C9 113.2(9) . . ?
F11A C10 C9 111.0(10) . . ?
F10 C10 C9 115.5(8) . . ?
F12 C10 C9 110.1(9) . . ?
F12A C10 C9 111.6(8) . . ?
F12A F10 C10 79(2) . . ?
F12A F10 F11A 125(3) . . ?
C10 F10 F11A 48.1(7) . . ?
F11A F11 C10 80(2) . . ?
F11A F11 F10A 126(3) . . ?
C10 F11 F10A 51.0(8) . . ?
F10A F12 C10 74(2) . . ?
F10A F12 F12A 115(3) . . ?
C10 F12 F12A 48.3(7) . . ?
F12 F10A C10 75(2) . . ?
F12 F10A F11 121(3) . . ?
C10 F10A F11 49.2(8) . . ?
F11 F11A C10 73(3) . . ?
F11 F11A F10 114(4) . . ?
C10 F11A F10 48.2(8) . . ?
F10 F12A C10 77(2) . . ?
F10 F12A F12 117(3) . . ?
C10 F12A F12 48.1(8) . . ?
C9 O4 Cu2 124.7(2) . . ?
N1 O01 Cu1 125.41(18) . . ?
O01 N1 C07 124.9(2) . . ?
O01 N1 C01 121.8(2) . . ?
C07 N1 C01 112.2(2) . . ?
N1 C01 C03 110.6(3) . . ?
N1 C01 C02 105.8(3) . . ?
C03 C01 C02 109.8(3) . . ?
N1 C01 C04 100.1(2) . . ?
C03 C01 C04 116.0(3) . . ?
C02 C01 C04 113.6(3) . . ?
N2 C04 C05 108.9(3) . . ?
N2 C04 C06 105.7(3) . . ?
C05 C04 C06 110.7(3) . . ?
N2 C04 C01 100.6(2) . . ?
C05 C04 C01 115.6(3) . . ?
C06 C04 C01 114.3(3) . . ?
O02 N2 C07 125.2(2) . . ?
O02 N2 C04 122.6(2) . . ?
C07 N2 C04 111.6(2) . . ?
N1 C07 N2 108.2(2) . . ?
N1 C07 C08 126.1(3) . . ?
N2 C07 C08 125.7(3) . . ?
C010 C08 C09 103.9(3) . . ?
C010 C08 C07 127.7(3) . . ?
C09 C08 C07 128.4(3) . . ?
N3 C09 C08 111.6(3) . . ?
C09 N3 N4 104.8(2) . . ?
C09 N3 Cu2 122.4(2) . . ?
N4 N3 Cu2 132.70(18) . . ?
C010 N4 N3 111.8(2) . . ?
C010 N4 C041 127.8(3) . . ?
N3 N4 C041 120.4(3) . . ?
C042 C041 N4 115.5(3) . . ?
C041 C042 C043 110.9(5) . . ?
C044 C043 C042 111.1(12) . . ?
N4 C010 C08 107.9(3) . . ?
C4S Cl1S C1S 36.2(12) 2_556 . ?
C4S Cl1S C5S 53.2(11) 2_556 2_556 ?
C1S Cl1S C5S 81.7(14) . 2_556 ?
C4S C1S C3S 83(3) 2_556 2_556 ?
C4S C1S C2S 62(3) 2_556 . ?
C3S C1S C2S 43(3) 2_556 . ?
C4S C1S Cl1S 61(2) 2_556 . ?
C3S C1S Cl1S 141(3) 2_556 . ?
C2S C1S Cl1S 103(2) . . ?
C3S C2S C4S 76(3) 2_556 2_556 ?
C3S C2S C1S 53(2) 2_556 . ?
C4S C2S C1S 41.2(14) 2_556 . ?
C3S C2S C3S 39(3) 2_556 . ?
C4S C2S C3S 107(3) 2_556 . ?
C1S C2S C3S 92(2) . . ?
C3S C2S C5S 128(4) 2_556 2_556 ?
C4S C2S C5S 53(2) 2_556 2_556 ?
C1S C2S C5S 85(3) . 2_556 ?
C3S C2S C5S 148(3) . 2_556 ?
C3S C3S C2S 100(5) 2_556 2_556 ?
C3S C3S C1S 176(6) 2_556 2_556 ?
C2S C3S C1S 84(4) 2_556 2_556 ?
C3S C3S C4S 141(5) 2_556 . ?
C2S C3S C4S 63(4) 2_556 . ?
C1S C3S C4S 42.9(16) 2_556 . ?
C3S C3S C2S 41(4) 2_556 . ?
C2S C3S C2S 141(3) 2_556 . ?
C1S C3S C2S 135(3) 2_556 . ?
C4S C3S C2S 144(4) . . ?
C1S C4S C2S 77(3) 2_556 2_556 ?
C1S C4S C3S 54(2) 2_556 . ?
C2S C4S C3S 42(3) 2_556 . ?
C1S C4S C5S 130(3) 2_556 . ?
C2S C4S C5S 80(3) 2_556 . ?
C3S C4S C5S 122(3) . . ?
C1S C4S Cl1S 83(2) 2_556 2_556 ?
C2S C4S Cl1S 122(2) 2_556 2_556 ?
C3S C4S Cl1S 134.4(19) . 2_556 ?
C5S C4S Cl1S 72(2) . 2_556 ?
C4S C5S Cl1S 54.3(17) . 2_556 ?
C4S C5S C2S 46.8(17) . 2_556 ?
Cl1S C5S C2S 88.2(17) 2_556 2_556 ?

loop_
_geom_bond_atom_site_label_1
_geom_bond_atom_site_label_2
_geom_bond_distance
_geom_bond_site_symmetry_2
_geom_bond_publ_flag
Cu1 O1 1.959(2) . ?
Cu1 O1 1.959(2) 2 ?
Cu1 O2 1.974(2) 2 ?
Cu1 O2 1.974(2) . ?
Cu1 O01 2.320(2) . ?
Cu1 O01 2.320(2) 2 ?
O1 C2 1.241(4) . ?
C1 F1A 1.026(15) . ?
C1 F3 1.262(15) . ?
C1 F2A 1.263(15) . ?
C1 F3A 1.264(13) . ?
C1 F2 1.284(19) . ?
C1 F1 1.460(10) . ?
C1 C2 1.518(5) . ?
F2 F2A 0.61(4) . ?
F2 F3A 1.68(3) . ?
F3 F3A 0.55(4) . ?
F3 F1A 1.67(2) . ?
F1A F2A 1.71(3) . ?
C2 C3 1.373(5) . ?
C3 C4 1.365(4) . ?
C4 O2 1.247(4) . ?
C4 C5 1.518(5) . ?
C5 F4 1.215(12) . ?
C5 F6 1.243(11) . ?
C5 F5A 1.262(10) . ?
C5 F4A 1.296(13) . ?
C5 F5 1.334(11) . ?
C5 F6A 1.350(12) . ?
F4 F4A 0.63(3) . ?
F4 F6A 1.56(2) . ?
F5 F5A 0.925(17) . ?
F5 F4A 1.69(2) . ?
F6 F6A 0.987(19) . ?
F6 F5A 1.311(17) . ?
Cu2 O4 1.931(2) . ?
Cu2 O4 1.931(2) 2_666 ?
Cu2 O3 1.966(2) . ?
Cu2 O3 1.966(2) 2_666 ?
Cu2 N3 2.508(2) 2_666 ?
Cu2 N3 2.508(2) . ?
O3 C7 1.242(4) . ?
C6 F9 1.088(13) . ?
C6 F8 1.211(10) . ?
C6 F8A 1.280(17) . ?
C6 F7 1.325(17) . ?
C6 F7A 1.361(15) . ?
C6 F9A 1.454(10) . ?
C6 C7 1.523(5) . ?
F7 F8A 0.78(2) . ?
F8 F7A 0.67(2) . ?
F8 F8A 1.50(2) . ?
F9 F7A 1.74(2) . ?
C7 C8 1.377(5) . ?
C8 C9 1.365(5) . ?
C9 O4 1.252(4) . ?
C9 C10 1.524(5) . ?
C10 F11 1.247(13) . ?
C10 F10A 1.280(14) . ?
C10 F11A 1.281(16) . ?
C10 F10 1.282(12) . ?
C10 F12 1.290(16) . ?
C10 F12A 1.293(13) . ?
F10 F12A 0.53(3) . ?
F10 F11A 1.71(2) . ?
F11 F11A 0.59(3) . ?
F11 F10A 1.62(3) . ?
F12 F10A 0.69(3) . ?
F12 F12A 1.72(2) . ?
O01 N1 1.294(3) . ?
N1 C07 1.326(4) . ?
N1 C01 1.493(4) . ?
C01 C03 1.516(4) . ?
C01 C02 1.520(5) . ?
C01 C04 1.534(5) . ?
C04 N2 1.494(4) . ?
C04 C05 1.515(5) . ?
C04 C06 1.520(5) . ?
N2 O02 1.267(3) . ?
N2 C07 1.347(4) . ?
C07 C08 1.428(4) . ?
C08 C010 1.379(4) . ?
C08 C09 1.398(4) . ?
C09 N3 1.319(4) . ?
N3 N4 1.359(3) . ?
N4 C010 1.319(4) . ?
N4 C041 1.457(4) . ?
C041 C042 1.403(6) . ?
C042 C043 1.610(8) . ?
C043 C044 1.135(13) . ?
Cl1S C4S 1.52(3) 2_556 ?
Cl1S C1S 1.725(19) . ?
Cl1S C5S 1.79(4) 2_556 ?
C1S C4S 1.03(3) 2_556 ?
C1S C3S 1.22(3) 2_556 ?
C1S C2S 1.52(2) . ?
C2S C3S 1.03(7) 2_556 ?
C2S C4S 1.37(6) 2_556 ?
C2S C3S 1.54(2) . ?
C2S C5S 1.85(6) 2_556 ?
C3S C3S 0.99(5) 2_556 ?
C3S C2S 1.03(7) 2_556 ?
C3S C1S 1.22(3) 2_556 ?
C3S C4S 1.50(2) . ?
C4S C1S 1.03(3) 2_556 ?
C4S C2S 1.37(6) 2_556 ?
C4S C5S 1.50(2) . ?
C4S Cl1S 1.52(3) 2_556 ?
C5S Cl1S 1.79(4) 2_556 ?
C5S C2S 1.85(6) 2_556 ?
